data_7711241
loop_
_publ_author_name
'Shin, Jong Won'
'Ullah , Ihsan'
'Tokunaga, Ryuya'
'Hayami, Shinya'
'Min, Kil Sik'

_publ_section_title
;
 Air oxidation-induced single-crystal-to-single-crystal transformation of
 a mixed-valence tetranuclear Fe(II)-Fe(III) complex
;
_journal_name_full 'Dalton Transactions'
_journal_paper_doi 10.1039/D2DT02551E
_journal_year 2022
_chemical_formula_moiety 'C44 H58 Fe4 N12 O8 Se4, 5(C H4 O)'
_chemical_formula_sum 'C49 H78 Fe4 N12 O13 Se4'
_chemical_formula_weight 1582.46
_space_group_crystal_system monoclinic
_space_group_IT_number 15
_space_group_name_Hall '-C 2yc'
_space_group_name_H-M_alt 'C 1 2/c 1'
_atom_sites_solution_hydrogens geom
_audit_creation_method SHELXL-2018/3
_audit_update_record
;
2022-09-06 deposited with the CCDC.	2022-09-14 downloaded from the CCDC.
;
_cell_angle_alpha 90
_cell_angle_beta 110.52(3)
_cell_angle_gamma 90
_cell_formula_units_Z 4
_cell_length_a 18.912(4)
_cell_length_b 17.656(4)
_cell_length_c 20.462(4)
_cell_measurement_reflns_used 138195
_cell_measurement_temperature 100(2)
_cell_measurement_theta_max 29.50
_cell_measurement_theta_min 0.37
_cell_volume 6399(3)
_computing_cell_refinement HKL3000
_computing_data_collection 'PAL BL2D-SMDC Program'
_computing_data_reduction HKL3000
_computing_molecular_graphics ORTEP
_computing_publication_material WinGX
_computing_structure_refinement 'SHELXL-2018/3 (Sheldrick, 2018)'
_computing_structure_solution 'SHELXS-2013/1 (Sheldrick, 2013)'
_diffrn_ambient_temperature 100(2)
_diffrn_measured_fraction_theta_full 0.997
_diffrn_measured_fraction_theta_max 0.990
_diffrn_measurement_device_type 'ADSC Q210 CCD area detector'
_diffrn_measurement_method 'omega scan'
_diffrn_radiation_type synchrotron
_diffrn_radiation_wavelength 0.65000
_diffrn_reflns_av_R_equivalents 0.0575
_diffrn_reflns_av_unetI/netI 0.0455
_diffrn_reflns_Laue_measured_fraction_full 0.997
_diffrn_reflns_Laue_measured_fraction_max 0.990
_diffrn_reflns_limit_h_max 28
_diffrn_reflns_limit_h_min -28
_diffrn_reflns_limit_k_max 26
_diffrn_reflns_limit_k_min -26
_diffrn_reflns_limit_l_max 30
_diffrn_reflns_limit_l_min -30
_diffrn_reflns_number 41155
_diffrn_reflns_point_group_measured_fraction_full 0.997
_diffrn_reflns_point_group_measured_fraction_max 0.990
_diffrn_reflns_theta_full 22.955
_diffrn_reflns_theta_max 29.620
_diffrn_reflns_theta_min 1.489
_diffrn_source 'PLSII 2D bending magnet'
_exptl_absorpt_coefficient_mu 2.523
_exptl_absorpt_correction_T_max 1.000
_exptl_absorpt_correction_T_min 0.632
_exptl_absorpt_correction_type empirical
_exptl_absorpt_process_details 'HKL3000 Scalepack'
_exptl_crystal_colour yellow
_exptl_crystal_density_diffrn 1.643
_exptl_crystal_description block
_exptl_crystal_F_000 3200
_exptl_crystal_size_max 0.200
_exptl_crystal_size_mid 0.050
_exptl_crystal_size_min 0.030
_refine_diff_density_max 1.098
_refine_diff_density_min -1.723
_refine_diff_density_rms 0.154
_refine_ls_extinction_coef 0.00272(14)
_refine_ls_extinction_expression Fc^*^=kFc[1+0.001xFc^2^\l^3^/sin(2\q)]^-1/4^
_refine_ls_extinction_method 'SHELXL-2018/3 (Sheldrick 2018)'
_refine_ls_goodness_of_fit_ref 1.054
_refine_ls_hydrogen_treatment constr
_refine_ls_matrix_type full
_refine_ls_number_parameters 368
_refine_ls_number_reflns 11675
_refine_ls_number_restraints 0
_refine_ls_restrained_S_all 1.054
_refine_ls_R_factor_all 0.0530
_refine_ls_R_factor_gt 0.0411
_refine_ls_shift/su_max 0.001
_refine_ls_shift/su_mean 0.000
_refine_ls_structure_factor_coef Fsqd
_refine_ls_weighting_details 'w=1/[\s^2^(Fo^2^)+(0.0746P)^2^] where P=(Fo^2^+2Fc^2^)/3'
_refine_ls_weighting_scheme calc
_refine_ls_wR_factor_gt 0.1141
_refine_ls_wR_factor_ref 0.1197
_reflns_Friedel_coverage 0.000
_reflns_number_gt 9130
_reflns_number_total 11675
_reflns_threshold_expression 'I > 2\s(I)'
_cod_data_source_file d2dt02551e2.cif
_cod_data_source_block shelx_CCDC1
_cod_original_sg_symbol_H-M 'C 2/c'
_cod_database_code 7711241
_shelx_shelxl_version_number 2018/3
_shelx_space_group_comment
;
The symmetry employed for this shelxl refinement is uniquely defined
by the following loop, which should always be used as a source of
symmetry information in preference to the above space-group names.
They are only intended as comments.
;
_shelx_estimated_absorpt_t_min 0.632
_shelx_estimated_absorpt_t_max 0.928

loop_
_space_group_symop_operation_xyz
'x, y, z'
'-x, y, -z+1/2'
'x+1/2, y+1/2, z'
'-x+1/2, y+1/2, -z+1/2'
'-x, -y, -z'
'x, -y, z-1/2'
'-x+1/2, -y+1/2, -z'
'x+1/2, -y+1/2, z-1/2'

loop_
_atom_site_label
_atom_site_type_symbol
_atom_site_fract_x
_atom_site_fract_y
_atom_site_fract_z
_atom_site_U_iso_or_equiv
_atom_site_adp_type
_atom_site_occupancy
_atom_site_site_symmetry_order
_atom_site_calc_flag
_atom_site_refinement_flags_posn
_atom_site_refinement_flags_adp
_atom_site_refinement_flags_occupancy
_atom_site_disorder_assembly
_atom_site_disorder_group
Fe1 Fe -0.00092(2) 0.24122(2) 0.07265(2) 0.01481(7) Uani 1 1 d . . . . .
Fe2 Fe -0.17036(2) 0.29234(2) 0.03317(2) 0.01326(7) Uani 1 1 d . . . . .
Se1A Se 0.11438(13) 0.49052(17) 0.17889(15) 0.0393(4) Uani 0.74 1 d . . P . .
Se1B Se 0.0980(4) 0.4940(4) 0.1799(4) 0.0401(11) Uani 0.26 1 d . . P . .
Se2 Se 0.21223(2) 0.08851(2) 0.23839(2) 0.02820(7) Uani 1 1 d . . . . .
N1 N -0.02702(9) 0.14297(9) 0.00179(8) 0.0178(3) Uani 1 1 d . . . . .
N2 N 0.05308(9) 0.26974(9) -0.00867(8) 0.0176(3) Uani 1 1 d . . . . .
N3 N -0.20878(9) 0.40660(9) 0.00427(8) 0.0189(3) Uani 1 1 d . . . . .
N4 N -0.15762(9) 0.35028(9) 0.13366(8) 0.0176(3) Uani 1 1 d . . . . .
N5 N 0.04452(9) 0.34213(10) 0.12818(8) 0.0210(3) Uani 1 1 d . . . . .
N6 N 0.08147(9) 0.17634(10) 0.14756(8) 0.0211(3) Uani 1 1 d . . . . .
O1 O -0.08616(7) 0.30821(8) 0.00370(7) 0.0178(3) Uani 1 1 d . . . . .
O2 O 0.23353(9) 0.24243(12) 0.06044(9) 0.0350(4) Uani 1 1 d . . . . .
H2A H 0.250360 0.261726 0.031311 0.052 Uiso 1 1 calc R U . . .
O3 O -0.26448(7) 0.25833(8) 0.05193(6) 0.0161(2) Uani 1 1 d . . . . .
O4 O -0.09856(7) 0.22209(8) 0.09774(6) 0.0162(2) Uani 1 1 d . . . . .
C1 C -0.08092(11) 0.09100(11) -0.00396(11) 0.0215(4) Uani 1 1 d . . . . .
H1 H -0.108696 0.093985 0.026673 0.026 Uiso 1 1 calc R U . . .
C2 C -0.09741(11) 0.03321(12) -0.05297(11) 0.0249(4) Uani 1 1 d . . . . .
H2 H -0.135829 -0.002653 -0.055831 0.030 Uiso 1 1 calc R U . . .
C3 C -0.05708(12) 0.02864(12) -0.09753(11) 0.0263(4) Uani 1 1 d . . . . .
H3 H -0.067193 -0.010412 -0.131520 0.032 Uiso 1 1 calc R U . . .
C4 C -0.00138(12) 0.08235(12) -0.09168(10) 0.0241(4) Uani 1 1 d . . . . .
H4 H 0.026988 0.080632 -0.121865 0.029 Uiso 1 1 calc R U . . .
C5 C 0.01223(10) 0.13818(11) -0.04152(9) 0.0182(3) Uani 1 1 d . . . . .
C6 C 0.07400(10) 0.19573(11) -0.03105(10) 0.0202(3) Uani 1 1 d . . . . .
H6A H 0.121056 0.177095 0.004767 0.024 Uiso 1 1 calc R U . . .
H6B H 0.083663 0.202365 -0.075222 0.024 Uiso 1 1 calc R U . . .
C7 C -0.00965(11) 0.30525(12) -0.06708(9) 0.0205(4) Uani 1 1 d . . . . .
H7A H -0.040273 0.265009 -0.097811 0.025 Uiso 1 1 calc R U . . .
H7B H 0.011915 0.337194 -0.095200 0.025 Uiso 1 1 calc R U . . .
C8 C -0.06016(11) 0.35351(11) -0.04017(10) 0.0204(4) Uani 1 1 d . . . . .
H8A H -0.031468 0.397359 -0.013778 0.024 Uiso 1 1 calc R U . . .
H8B H -0.103530 0.372841 -0.079784 0.024 Uiso 1 1 calc R U . . .
C9 C 0.11927(11) 0.32136(12) 0.01294(10) 0.0215(4) Uani 1 1 d . . . . .
H9A H 0.102511 0.371933 0.022536 0.026 Uiso 1 1 calc R U . . .
H9B H 0.137594 0.326905 -0.026585 0.026 Uiso 1 1 calc R U . . .
C10 C 0.18514(11) 0.29582(12) 0.07706(10) 0.0226(4) Uani 1 1 d . . . . .
H10A H 0.215207 0.340696 0.099604 0.027 Uiso 1 1 calc R U . . .
H10B H 0.165005 0.272485 0.110929 0.027 Uiso 1 1 calc R U . . .
C11 C -0.25313(11) 0.42743(12) -0.06021(10) 0.0210(4) Uani 1 1 d . . . . .
H11 H -0.265691 0.390883 -0.096576 0.025 Uiso 1 1 calc R U . . .
C12 C -0.28122(11) 0.50029(12) -0.07560(12) 0.0253(4) Uani 1 1 d . . . . .
H12 H -0.311785 0.513869 -0.121816 0.030 Uiso 1 1 calc R U . . .
C13 C -0.26375(13) 0.55280(12) -0.02214(13) 0.0274(4) Uani 1 1 d . . . . .
H13 H -0.283602 0.602706 -0.031010 0.033 Uiso 1 1 calc R U . . .
C14 C -0.21697(12) 0.53226(12) 0.04470(12) 0.0252(4) Uani 1 1 d . . . . .
H14 H -0.203992 0.567934 0.081792 0.030 Uiso 1 1 calc R U . . .
C15 C -0.18964(11) 0.45861(11) 0.05612(10) 0.0204(4) Uani 1 1 d . . . . .
C16 C -0.13768(12) 0.43008(12) 0.12548(10) 0.0227(4) Uani 1 1 d . . . . .
H16A H -0.084609 0.433235 0.127738 0.027 Uiso 1 1 calc R U . . .
H16B H -0.143114 0.461445 0.163549 0.027 Uiso 1 1 calc R U . . .
C17 C -0.23167(11) 0.34825(11) 0.14435(10) 0.0198(4) Uani 1 1 d . . . . .
H17A H -0.262560 0.392175 0.120571 0.024 Uiso 1 1 calc R U . . .
H17B H -0.223053 0.352320 0.194822 0.024 Uiso 1 1 calc R U . . .
C18 C -0.27451(10) 0.27512(11) 0.11579(9) 0.0172(3) Uani 1 1 d . . . . .
H18A H -0.254680 0.233241 0.149429 0.021 Uiso 1 1 calc R U . . .
H18B H -0.328842 0.281629 0.108077 0.021 Uiso 1 1 calc R U . . .
C19 C -0.09718(11) 0.30889(12) 0.18919(9) 0.0215(4) Uani 1 1 d . . . . .
H19A H -0.106731 0.311735 0.233696 0.026 Uiso 1 1 calc R U . . .
H19B H -0.047612 0.332629 0.196273 0.026 Uiso 1 1 calc R U . . .
C20 C -0.09589(11) 0.22619(12) 0.16787(9) 0.0201(4) Uani 1 1 d . . . . .
H20A H -0.049287 0.201475 0.199059 0.024 Uiso 1 1 calc R U . . .
H20B H -0.139751 0.199104 0.172457 0.024 Uiso 1 1 calc R U . . .
C21 C 0.06999(11) 0.40117(11) 0.14795(9) 0.0209(4) Uani 1 1 d . . . . .
C22 C 0.13353(10) 0.14342(11) 0.18386(10) 0.0193(3) Uani 1 1 d . . . . .
C23 C 0.33189(16) 0.36366(18) 0.24015(13) 0.0408(6) Uani 1 1 d . . . . .
H23A H 0.364999 0.352707 0.288065 0.061 Uiso 1 1 calc R U . . .
H23B H 0.294455 0.323117 0.223537 0.061 Uiso 1 1 calc R U . . .
H23C H 0.305982 0.411970 0.239070 0.061 Uiso 1 1 calc R U . . .
C24 C 0.500000 0.5353(3) 0.250000 0.0711(18) Uani 1 2 d S T P . .
H24A H 0.477510 0.553809 0.201970 0.107 Uiso 0.5 1 calc R U P . .
H24B H 0.552009 0.553809 0.270365 0.107 Uiso 0.5 1 calc R U P . .
H24C H 0.470482 0.553809 0.277665 0.107 Uiso 0.5 1 calc R U P . .
O5 O 0.37578(11) 0.36830(11) 0.19624(10) 0.0384(4) Uani 1 1 d . . . . .
H5 H 0.390168 0.324734 0.190080 0.058 Uiso 1 1 calc R U . . .
O6 O 0.500000 0.45761(16) 0.250000 0.0370(6) Uani 1 2 d S T P . .
H6 H 0.544034 0.441751 0.270995 0.056 Uiso 0.5 1 calc R U P . .

loop_
_atom_site_aniso_label
_atom_site_aniso_U_11
_atom_site_aniso_U_22
_atom_site_aniso_U_33
_atom_site_aniso_U_23
_atom_site_aniso_U_13
_atom_site_aniso_U_12
Fe1 0.01035(11) 0.01612(13) 0.01336(11) 0.00276(8) -0.00161(8) -0.00064(9)
Fe2 0.01020(11) 0.01451(12) 0.00991(11) 0.00022(8) -0.00292(8) -0.00033(8)
Se1A 0.0525(7) 0.0270(3) 0.0290(4) 0.0006(2) 0.0023(4) -0.0218(4)
Se1B 0.069(3) 0.0215(10) 0.0210(7) -0.0026(6) 0.0050(16) -0.0263(18)
Se2 0.02109(11) 0.02711(12) 0.02505(11) 0.00206(8) -0.00612(8) 0.00831(8)
N1 0.0144(6) 0.0174(7) 0.0180(7) 0.0025(5) 0.0010(5) -0.0013(6)
N2 0.0133(6) 0.0191(7) 0.0165(6) 0.0018(5) 0.0002(5) -0.0029(6)
N3 0.0172(7) 0.0176(7) 0.0177(7) 0.0010(5) 0.0009(5) 0.0001(6)
N4 0.0151(6) 0.0200(7) 0.0127(6) -0.0022(5) -0.0013(5) -0.0032(6)
N5 0.0188(7) 0.0213(8) 0.0185(7) 0.0010(6) 0.0008(6) -0.0023(6)
N6 0.0186(7) 0.0198(8) 0.0192(7) 0.0032(6) -0.0004(6) 0.0002(6)
O1 0.0133(5) 0.0200(6) 0.0168(6) 0.0061(5) 0.0012(4) 0.0001(5)
O2 0.0166(7) 0.0622(12) 0.0252(8) -0.0088(7) 0.0063(6) -0.0020(7)
O3 0.0132(5) 0.0203(6) 0.0108(5) -0.0036(4) -0.0008(4) -0.0031(5)
O4 0.0129(5) 0.0196(6) 0.0120(5) 0.0040(4) -0.0007(4) 0.0012(5)
C1 0.0171(8) 0.0187(9) 0.0245(9) 0.0041(7) 0.0020(7) -0.0016(7)
C2 0.0178(8) 0.0213(9) 0.0287(10) 0.0013(7) -0.0006(7) -0.0042(7)
C3 0.0263(10) 0.0236(10) 0.0215(9) -0.0043(7) -0.0011(7) -0.0047(8)
C4 0.0256(9) 0.0258(10) 0.0178(8) -0.0012(7) 0.0038(7) -0.0025(8)
C5 0.0153(7) 0.0179(8) 0.0175(7) 0.0024(6) 0.0010(6) 0.0002(6)
C6 0.0154(8) 0.0221(9) 0.0218(8) 0.0007(7) 0.0049(6) -0.0029(7)
C7 0.0193(8) 0.0236(9) 0.0142(7) 0.0052(6) 0.0005(6) -0.0023(7)
C8 0.0176(8) 0.0218(9) 0.0188(8) 0.0079(6) 0.0027(6) -0.0001(7)
C9 0.0177(8) 0.0241(9) 0.0190(8) 0.0025(7) 0.0019(6) -0.0074(7)
C10 0.0169(8) 0.0307(11) 0.0169(8) -0.0001(7) 0.0019(6) -0.0074(7)
C11 0.0195(8) 0.0202(9) 0.0198(8) 0.0048(7) 0.0027(7) 0.0023(7)
C12 0.0202(9) 0.0229(10) 0.0318(10) 0.0110(8) 0.0080(8) 0.0043(7)
C13 0.0262(10) 0.0160(9) 0.0436(12) 0.0073(8) 0.0169(9) 0.0030(8)
C14 0.0252(9) 0.0163(9) 0.0358(11) -0.0028(8) 0.0130(8) -0.0045(7)
C15 0.0200(8) 0.0185(8) 0.0211(8) -0.0031(7) 0.0051(7) -0.0048(7)
C16 0.0236(9) 0.0201(9) 0.0191(8) -0.0066(7) 0.0007(7) -0.0068(7)
C17 0.0179(8) 0.0231(9) 0.0155(7) -0.0060(6) 0.0020(6) -0.0016(7)
C18 0.0148(7) 0.0216(9) 0.0122(7) -0.0020(6) 0.0008(6) -0.0021(6)
C19 0.0163(8) 0.0304(10) 0.0116(7) -0.0004(7) -0.0029(6) -0.0004(7)
C20 0.0159(8) 0.0270(10) 0.0131(7) 0.0054(6) -0.0003(6) 0.0018(7)
C21 0.0202(8) 0.0223(9) 0.0150(7) 0.0029(6) -0.0002(6) -0.0040(7)
C22 0.0166(8) 0.0183(8) 0.0179(8) 0.0004(6) -0.0002(6) -0.0011(6)
C23 0.0409(14) 0.0512(16) 0.0300(12) -0.0033(11) 0.0119(10) -0.0080(12)
C24 0.089(4) 0.030(2) 0.136(5) 0.000 0.090(4) 0.000
O5 0.0424(10) 0.0371(10) 0.0390(9) 0.0024(8) 0.0185(8) 0.0010(8)
O6 0.0414(14) 0.0386(14) 0.0320(13) 0.000 0.0139(11) 0.000

loop_
_atom_type_symbol
_atom_type_description
_atom_type_scat_dispersion_real
_atom_type_scat_dispersion_imag
_atom_type_scat_source
C C 0.0030 0.0010 'International Tables Vol C Tables 4.2.6.8 and 6.1.1.4'
H H 0.0000 0.0000 'International Tables Vol C Tables 4.2.6.8 and 6.1.1.4'
N N 0.0050 0.0030 'International Tables Vol C Tables 4.2.6.8 and 6.1.1.4'
O O 0.0090 0.0050 'International Tables Vol C Tables 4.2.6.8 and 6.1.1.4'
Fe Fe 0.3310 0.7200 'International Tables Vol C Tables 4.2.6.8 and 6.1.1.4'
Se Se 0.0890 1.9250 'International Tables Vol C Tables 4.2.6.8 and 6.1.1.4'

loop_
_geom_angle_atom_site_label_1
_geom_angle_atom_site_label_2
_geom_angle_atom_site_label_3
_geom_angle
_geom_angle_site_symmetry_1
_geom_angle_site_symmetry_3
_geom_angle_publ_flag
O1 Fe1 N6 175.79(6) . . ?
O1 Fe1 O4 73.86(5) . . ?
N6 Fe1 O4 102.92(6) . . ?
O1 Fe1 N5 87.60(6) . . ?
N6 Fe1 N5 90.54(7) . . ?
O4 Fe1 N5 103.20(6) . . ?
O1 Fe1 N1 93.41(6) . . ?
N6 Fe1 N1 89.35(7) . . ?
O4 Fe1 N1 91.20(6) . . ?
N5 Fe1 N1 165.25(7) . . ?
O1 Fe1 N2 79.67(6) . . ?
N6 Fe1 N2 104.13(7) . . ?
O4 Fe1 N2 149.57(5) . . ?
N5 Fe1 N2 90.25(6) . . ?
N1 Fe1 N2 75.48(6) . . ?
O1 Fe2 O3 96.92(6) . 7_455 ?
O1 Fe2 O4 81.32(6) . . ?
O3 Fe2 O4 112.31(6) 7_455 . ?
O1 Fe2 O3 169.10(6) . . ?
O3 Fe2 O3 73.41(6) 7_455 . ?
O4 Fe2 O3 97.49(6) . . ?
O1 Fe2 N3 90.82(6) . . ?
O3 Fe2 N3 97.87(6) 7_455 . ?
O4 Fe2 N3 149.46(6) . . ?
O3 Fe2 N3 95.44(6) . . ?
O1 Fe2 N4 112.99(6) . . ?
O3 Fe2 N4 149.09(6) 7_455 . ?
O4 Fe2 N4 81.03(6) . . ?
O3 Fe2 N4 77.34(6) . . ?
N3 Fe2 N4 74.99(6) . . ?
C5 N1 C1 118.44(17) . . ?
C5 N1 Fe1 115.82(12) . . ?
C1 N1 Fe1 125.63(14) . . ?
C6 N2 C9 110.14(15) . . ?
C6 N2 C7 110.21(15) . . ?
C9 N2 C7 109.31(15) . . ?
C6 N2 Fe1 105.39(11) . . ?
C9 N2 Fe1 117.53(12) . . ?
C7 N2 Fe1 103.99(11) . . ?
C11 N3 C15 119.19(17) . . ?
C11 N3 Fe2 124.07(14) . . ?
C15 N3 Fe2 116.64(13) . . ?
C16 N4 C19 113.24(14) . . ?
C16 N4 C17 109.17(16) . . ?
C19 N4 C17 112.64(15) . . ?
C16 N4 Fe2 106.32(12) . . ?
C19 N4 Fe2 106.48(12) . . ?
C17 N4 Fe2 108.68(10) . . ?
C21 N5 Fe1 168.56(16) . . ?
C22 N6 Fe1 170.39(17) . . ?
C8 O1 Fe2 142.91(12) . . ?
C8 O1 Fe1 112.96(11) . . ?
Fe2 O1 Fe1 103.54(6) . . ?
C10 O2 H2A 109.5 . . ?
C18 O3 Fe2 131.99(11) . 7_455 ?
C18 O3 Fe2 121.37(10) . . ?
Fe2 O3 Fe2 106.58(6) 7_455 . ?
C20 O4 Fe2 114.72(11) . . ?
C20 O4 Fe1 120.92(11) . . ?
Fe2 O4 Fe1 101.10(6) . . ?
N1 C1 C2 122.4(2) . . ?
N1 C1 H1 118.8 . . ?
C2 C1 H1 118.8 . . ?
C3 C2 C1 118.9(2) . . ?
C3 C2 H2 120.5 . . ?
C1 C2 H2 120.5 . . ?
C2 C3 C4 118.70(19) . . ?
C2 C3 H3 120.6 . . ?
C4 C3 H3 120.6 . . ?
C5 C4 C3 119.3(2) . . ?
C5 C4 H4 120.4 . . ?
C3 C4 H4 120.4 . . ?
N1 C5 C4 122.22(18) . . ?
N1 C5 C6 116.36(17) . . ?
C4 C5 C6 121.39(18) . . ?
N2 C6 C5 111.15(16) . . ?
N2 C6 H6A 109.4 . . ?
C5 C6 H6A 109.4 . . ?
N2 C6 H6B 109.4 . . ?
C5 C6 H6B 109.4 . . ?
H6A C6 H6B 108.0 . . ?
N2 C7 C8 111.64(15) . . ?
N2 C7 H7A 109.3 . . ?
C8 C7 H7A 109.3 . . ?
N2 C7 H7B 109.3 . . ?
C8 C7 H7B 109.3 . . ?
H7A C7 H7B 108.0 . . ?
O1 C8 C7 108.41(16) . . ?
O1 C8 H8A 110.0 . . ?
C7 C8 H8A 110.0 . . ?
O1 C8 H8B 110.0 . . ?
C7 C8 H8B 110.0 . . ?
H8A C8 H8B 108.4 . . ?
N2 C9 C10 115.05(16) . . ?
N2 C9 H9A 108.5 . . ?
C10 C9 H9A 108.5 . . ?
N2 C9 H9B 108.5 . . ?
C10 C9 H9B 108.5 . . ?
H9A C9 H9B 107.5 . . ?
O2 C10 C9 112.72(17) . . ?
O2 C10 H10A 109.0 . . ?
C9 C10 H10A 109.0 . . ?
O2 C10 H10B 109.0 . . ?
C9 C10 H10B 109.0 . . ?
H10A C10 H10B 107.8 . . ?
N3 C11 C12 122.36(19) . . ?
N3 C11 H11 118.8 . . ?
C12 C11 H11 118.8 . . ?
C13 C12 C11 118.5(2) . . ?
C13 C12 H12 120.8 . . ?
C11 C12 H12 120.8 . . ?
C12 C13 C14 119.74(19) . . ?
C12 C13 H13 120.1 . . ?
C14 C13 H13 120.1 . . ?
C15 C14 C13 118.71(19) . . ?
C15 C14 H14 120.6 . . ?
C13 C14 H14 120.6 . . ?
N3 C15 C14 121.48(18) . . ?
N3 C15 C16 114.83(17) . . ?
C14 C15 C16 123.69(18) . . ?
N4 C16 C15 108.49(15) . . ?
N4 C16 H16A 110.0 . . ?
C15 C16 H16A 110.0 . . ?
N4 C16 H16B 110.0 . . ?
C15 C16 H16B 110.0 . . ?
H16A C16 H16B 108.4 . . ?
N4 C17 C18 111.31(15) . . ?
N4 C17 H17A 109.4 . . ?
C18 C17 H17A 109.4 . . ?
N4 C17 H17B 109.4 . . ?
C18 C17 H17B 109.4 . . ?
H17A C17 H17B 108.0 . . ?
O3 C18 C17 107.78(15) . . ?
O3 C18 H18A 110.2 . . ?
C17 C18 H18A 110.2 . . ?
O3 C18 H18B 110.2 . . ?
C17 C18 H18B 110.2 . . ?
H18A C18 H18B 108.5 . . ?
N4 C19 C20 109.64(14) . . ?
N4 C19 H19A 109.7 . . ?
C20 C19 H19A 109.7 . . ?
N4 C19 H19B 109.7 . . ?
C20 C19 H19B 109.7 . . ?
H19A C19 H19B 108.2 . . ?
O4 C20 C19 109.82(15) . . ?
O4 C20 H20A 109.7 . . ?
C19 C20 H20A 109.7 . . ?
O4 C20 H20B 109.7 . . ?
C19 C20 H20B 109.7 . . ?
H20A C20 H20B 108.2 . . ?
N5 C21 Se1B 172.7(3) . . ?
N5 C21 Se1A 176.9(2) . . ?
Se1B C21 Se1A 10.4(3) . . ?
N6 C22 Se2 177.44(18) . . ?
O5 C23 H23A 109.5 . . ?
O5 C23 H23B 109.5 . . ?
H23A C23 H23B 109.5 . . ?
O5 C23 H23C 109.5 . . ?
H23A C23 H23C 109.5 . . ?
H23B C23 H23C 109.5 . . ?
O6 C24 H24A 109.5 . . ?
O6 C24 H24B 109.5 . . ?
H24A C24 H24B 109.5 . . ?
O6 C24 H24C 109.5 . . ?
H24A C24 H24C 109.5 . . ?
H24B C24 H24C 109.5 . . ?
O6 C24 H24A 109.473(7) . 2_655 ?
H24A C24 H24A 141.1 . 2_655 ?
H24B C24 H24A 56.2 . 2_655 ?
H24C C24 H24A 56.3 . 2_655 ?
O6 C24 H24B 109.47(3) . 2_655 ?
H24A C24 H24B 56.3 . 2_655 ?
H24B C24 H24B 141.1 . 2_655 ?
H24C C24 H24B 56.2 . 2_655 ?
H24A C24 H24B 109.5 2_655 2_655 ?
O6 C24 H24C 109.472(6) . 2_655 ?
H24A C24 H24C 56.3 . 2_655 ?
H24B C24 H24C 56.3 . 2_655 ?
H24C C24 H24C 141.1 . 2_655 ?
H24A C24 H24C 109.5 2_655 2_655 ?
H24B C24 H24C 109.5 2_655 2_655 ?
C23 O5 H5 109.5 . . ?
C24 O6 H6 109.5 . . ?
C24 O6 H6 109.472(8) . 2_655 ?
H6 O6 H6 141.1 . 2_655 ?

loop_
_geom_bond_atom_site_label_1
_geom_bond_atom_site_label_2
_geom_bond_distance
_geom_bond_site_symmetry_2
_geom_bond_publ_flag
Fe1 O1 2.0961(14) . ?
Fe1 N6 2.1011(17) . ?
Fe1 O4 2.1100(14) . ?
Fe1 N5 2.1260(17) . ?
Fe1 N1 2.2029(17) . ?
Fe1 N2 2.2928(17) . ?
Fe2 O1 1.9107(14) . ?
Fe2 O3 1.9612(13) 7_455 ?
Fe2 O4 1.9674(13) . ?
Fe2 O3 2.0386(14) . ?
Fe2 N3 2.1554(17) . ?
Fe2 N4 2.2329(16) . ?
Se1A C21 1.795(3) . ?
Se1B C21 1.776(7) . ?
Se2 C22 1.7987(19) . ?
N1 C5 1.344(3) . ?
N1 C1 1.346(2) . ?
N2 C6 1.483(3) . ?
N2 C9 1.485(2) . ?
N2 C7 1.495(2) . ?
N3 C11 1.343(2) . ?
N3 C15 1.353(2) . ?
N4 C16 1.483(3) . ?
N4 C19 1.490(2) . ?
N4 C17 1.492(3) . ?
N5 C21 1.160(3) . ?
N6 C22 1.160(2) . ?
O1 C8 1.413(2) . ?
O2 C10 1.435(3) . ?
O2 H2A 0.8400 . ?
O3 C18 1.416(2) . ?
O4 C20 1.420(2) . ?
C1 C2 1.387(3) . ?
C1 H1 0.9500 . ?
C2 C3 1.381(3) . ?
C2 H2 0.9500 . ?
C3 C4 1.391(3) . ?
C3 H3 0.9500 . ?
C4 C5 1.381(3) . ?
C4 H4 0.9500 . ?
C5 C6 1.506(3) . ?
C6 H6A 0.9900 . ?
C6 H6B 0.9900 . ?
C7 C8 1.520(3) . ?
C7 H7A 0.9900 . ?
C7 H7B 0.9900 . ?
C8 H8A 0.9900 . ?
C8 H8B 0.9900 . ?
C9 C10 1.527(3) . ?
C9 H9A 0.9900 . ?
C9 H9B 0.9900 . ?
C10 H10A 0.9900 . ?
C10 H10B 0.9900 . ?
C11 C12 1.385(3) . ?
C11 H11 0.9500 . ?
C12 C13 1.383(3) . ?
C12 H12 0.9500 . ?
C13 C14 1.391(3) . ?
C13 H13 0.9500 . ?
C14 C15 1.389(3) . ?
C14 H14 0.9500 . ?
C15 C16 1.502(3) . ?
C16 H16A 0.9900 . ?
C16 H16B 0.9900 . ?
C17 C18 1.528(3) . ?
C17 H17A 0.9900 . ?
C17 H17B 0.9900 . ?
C18 H18A 0.9900 . ?
C18 H18B 0.9900 . ?
C19 C20 1.527(3) . ?
C19 H19A 0.9900 . ?
C19 H19B 0.9900 . ?
C20 H20A 0.9900 . ?
C20 H20B 0.9900 . ?
C23 O5 1.423(3) . ?
C23 H23A 0.9800 . ?
C23 H23B 0.9800 . ?
C23 H23C 0.9800 . ?
C24 O6 1.372(5) . ?
C24 H24A 0.9800 . ?
C24 H24B 0.9800 . ?
C24 H24C 0.9800 . ?
C24 H24A 0.9800 2_655 ?
C24 H24B 0.9800 2_655 ?
C24 H24C 0.9800 2_655 ?
O5 H5 0.8400 . ?
O6 H6 0.8400 . ?
O6 H6 0.8401 2_655 ?

loop_
_geom_torsion_atom_site_label_1
_geom_torsion_atom_site_label_2
_geom_torsion_atom_site_label_3
_geom_torsion_atom_site_label_4
_geom_torsion
_geom_torsion_site_symmetry_1
_geom_torsion_site_symmetry_2
_geom_torsion_site_symmetry_3
_geom_torsion_site_symmetry_4
_geom_torsion_publ_flag
C5 N1 C1 C2 -0.3(3) . . . . ?
Fe1 N1 C1 C2 175.78(14) . . . . ?
N1 C1 C2 C3 0.1(3) . . . . ?
C1 C2 C3 C4 -0.1(3) . . . . ?
C2 C3 C4 C5 0.3(3) . . . . ?
C1 N1 C5 C4 0.5(3) . . . . ?
Fe1 N1 C5 C4 -175.92(15) . . . . ?
C1 N1 C5 C6 -177.60(16) . . . . ?
Fe1 N1 C5 C6 6.0(2) . . . . ?
C3 C4 C5 N1 -0.6(3) . . . . ?
C3 C4 C5 C6 177.47(18) . . . . ?
C9 N2 C6 C5 170.35(15) . . . . ?
C7 N2 C6 C5 -68.97(19) . . . . ?
Fe1 N2 C6 C5 42.65(16) . . . . ?
N1 C5 C6 N2 -34.6(2) . . . . ?
C4 C5 C6 N2 147.30(18) . . . . ?
C6 N2 C7 C8 148.99(16) . . . . ?
C9 N2 C7 C8 -89.83(19) . . . . ?
Fe1 N2 C7 C8 36.47(17) . . . . ?
Fe2 O1 C8 C7 -146.88(16) . . . . ?
Fe1 O1 C8 C7 44.00(17) . . . . ?
N2 C7 C8 O1 -55.0(2) . . . . ?
C6 N2 C9 C10 -64.5(2) . . . . ?
C7 N2 C9 C10 174.29(17) . . . . ?
Fe1 N2 C9 C10 56.2(2) . . . . ?
N2 C9 C10 O2 83.4(2) . . . . ?
C15 N3 C11 C12 -1.0(3) . . . . ?
Fe2 N3 C11 C12 175.13(16) . . . . ?
N3 C11 C12 C13 -1.1(3) . . . . ?
C11 C12 C13 C14 2.0(3) . . . . ?
C12 C13 C14 C15 -0.8(3) . . . . ?
C11 N3 C15 C14 2.3(3) . . . . ?
Fe2 N3 C15 C14 -174.14(15) . . . . ?
C11 N3 C15 C16 -177.91(18) . . . . ?
Fe2 N3 C15 C16 5.6(2) . . . . ?
C13 C14 C15 N3 -1.4(3) . . . . ?
C13 C14 C15 C16 178.84(19) . . . . ?
C19 N4 C16 C15 162.82(16) . . . . ?
C17 N4 C16 C15 -70.82(19) . . . . ?
Fe2 N4 C16 C15 46.26(18) . . . . ?
N3 C15 C16 N4 -35.8(2) . . . . ?
C14 C15 C16 N4 144.0(2) . . . . ?
C16 N4 C17 C18 150.03(15) . . . . ?
C19 N4 C17 C18 -83.28(18) . . . . ?
Fe2 N4 C17 C18 34.47(17) . . . . ?
Fe2 O3 C18 C17 -148.73(13) 7_455 . . . ?
Fe2 O3 C18 C17 28.15(18) . . . . ?
N4 C17 C18 O3 -40.2(2) . . . . ?
C16 N4 C19 C20 -145.55(17) . . . . ?
C17 N4 C19 C20 89.96(19) . . . . ?
Fe2 N4 C19 C20 -29.08(18) . . . . ?
Fe2 O4 C20 C19 -42.57(17) . . . . ?
Fe1 O4 C20 C19 78.94(16) . . . . ?
N4 C19 C20 O4 46.9(2) . . . . ?
